data_7134648
loop_
_publ_author_name
'Benedict, Rory J.'
'Heiden, Zachariah M.'
'Stephens, David N.'
'Arulsamy, Navamoney'
'Mock, Michael T.'

_publ_section_title
;
 Catalytic NH<sub>3</sub> oxidation to N<sub>2</sub> by hydrogen atom
 abstraction using a low-valent molybdenum complex.
;
_journal_issue 56
_journal_name_full 'Chemical communications (Cambridge, England)'
_journal_page_first 10315
_journal_page_last 10318
_journal_paper_doi 10.1039/d5cc02433a
_journal_volume 61
_journal_year 2025
_chemical_formula_moiety 'C29 H39 Mo N3 O3 P2'
_chemical_formula_sum 'C29 H39 Mo N3 O3 P2'
_chemical_formula_weight 635.51
_chemical_name_common DS-Mo1
_chemical_name_systematic Mo(CO)3(MeCN)(P2N2)
_chemical_properties_physical Air-sensitive,Moisture-sensitive,Oxygen-sensitive
_space_group_crystal_system monoclinic
_space_group_IT_number 9
_space_group_name_Hall 'C -2yc'
_space_group_name_H-M_alt 'C 1 c 1'
_atom_sites_solution_hydrogens mixed
_audit_update_record
;
2025-03-16 deposited with the CCDC.	2025-06-02 downloaded from the CCDC.
;
_cell_angle_alpha 90
_cell_angle_beta 102.628(4)
_cell_angle_gamma 90
_cell_formula_units_Z 4
_cell_length_a 12.2585(15)
_cell_length_b 21.027(3)
_cell_length_c 11.8947(14)
_cell_measurement_reflns_used 9609
_cell_measurement_temperature 100.(2)
_cell_measurement_theta_max 34.8877
_cell_measurement_theta_min 3.3690
_cell_volume 2991.8(7)
_computing_cell_refinement 'SAINT V8.40B (Bruker AXS LLC, 2019)'
_computing_data_collection 'Bruker Instrument Service vV6.2.16'
_computing_data_reduction 'SAINT V8.40B (Bruker AXS LLC, 2019)'
_computing_molecular_graphics 'shelXle (C.B. Huebschle, rev 1380)'
_computing_structure_refinement 'SHELXL-2019/1 (Sheldrick, 2019)'
_computing_structure_solution 'XT, VERSION 2018/2'
_diffrn_ambient_temperature 100.(2)
_diffrn_detector_area_resol_mean 7.3910
_diffrn_measured_fraction_theta_full 0.998
_diffrn_measured_fraction_theta_max 0.998
_diffrn_measurement_device 'Bruker D8 Venture'
_diffrn_radiation_type MoK\a
_diffrn_radiation_wavelength 0.71073
_diffrn_reflns_av_R_equivalents 0.0655
_diffrn_reflns_av_unetI/netI 0.0504
_diffrn_reflns_limit_h_max 19
_diffrn_reflns_limit_h_min -19
_diffrn_reflns_limit_k_max 32
_diffrn_reflns_limit_k_min -32
_diffrn_reflns_limit_l_max 18
_diffrn_reflns_limit_l_min -18
_diffrn_reflns_number 63691
_diffrn_reflns_theta_full 25.24
_diffrn_reflns_theta_max 33.73
_diffrn_reflns_theta_min 1.94
_diffrn_source_current 1.4
_diffrn_source_power 0.07
_diffrn_source_voltage 50
_exptl_absorpt_coefficient_mu 0.579
_exptl_absorpt_correction_T_max 0.86
_exptl_absorpt_correction_T_min 0.77
_exptl_absorpt_correction_type multi-scan
_exptl_absorpt_process_details
;
Krause, L., Herbst-Irmer, R., Sheldrick, G. M., Stalke, D. (2015).
"Comparison of silver and molybdenum microfocus X-ray sources for
single-crystal structure determination"
J. Appl. Cryst. 48, 3-10.
doi:10.1107/S1600576714022985
;
_exptl_crystal_colour colourless
_exptl_crystal_density_diffrn 1.411
_exptl_crystal_density_method 'not measured'
_exptl_crystal_description prism
_exptl_crystal_F_000 1320
_exptl_crystal_recrystallization_method 'Re-crystallisation from solvent: acetonitrile'
_exptl_crystal_size_max 0.686
_exptl_crystal_size_mid 0.423
_exptl_crystal_size_min 0.276
_refine_diff_density_max 1.726
_refine_diff_density_min -0.918
_refine_ls_abs_structure_details
;

Refined as an inversion twin.
;
_refine_ls_abs_structure_Flack 0.10(3)
_refine_ls_extinction_method none
_refine_ls_goodness_of_fit_ref 1.078
_refine_ls_hydrogen_treatment mixed
_refine_ls_matrix_type full
_refine_ls_number_parameters 475
_refine_ls_number_reflns 11733
_refine_ls_number_restraints 2
_refine_ls_restrained_S_all 1.078
_refine_ls_R_factor_all 0.0393
_refine_ls_R_factor_gt 0.0384
_refine_ls_shift/su_max 0.001
_refine_ls_shift/su_mean 0.000
_refine_ls_structure_factor_coef Fsqd
_refine_ls_weighting_details 'w=1/[\s^2^(Fo^2^)+(0.0427P)^2^+4.5200P] where P=(Fo^2^+2Fc^2^)/3'
_refine_ls_weighting_scheme calc
_refine_ls_wR_factor_gt 0.0914
_refine_ls_wR_factor_ref 0.0919
_reflns_Friedel_coverage 0.966
_reflns_Friedel_fraction_full 0.983
_reflns_Friedel_fraction_max 0.967
_reflns_number_gt 11407
_reflns_number_total 11733
_reflns_threshold_expression 'I > 2\s(I)'
_cod_data_source_file d5cc02433a2.cif
_cod_data_source_block mm132
_cod_depositor_comments
;
The following automatic conversions were performed:

data item '_exptl_absorpt_correction_type' value 'Multi-Scan' was
changed to 'multi-scan' in accordance with the
/home/data/users/saulius/crontab/automatic-downloads/rss-feeds/RSC/lib/dictionaries/cif_core.dic
dictionary named 'cif_core.dic' version 2.4.2 last updated on
2011-04-26.

Automatic conversion script
Id: cif_fix_values 8170 2020-07-09 18:12:32Z antanas 

 Adding full bibliography for 7134648--7134649.cif.
;
_cod_original_cell_volume 2991.8(6)
_cod_original_sg_symbol_H-M 'C c'
_cod_database_code 7134648

loop_
_space_group_symop_operation_xyz
'x, y, z'
'x, -y, z+1/2'
'x+1/2, y+1/2, z'
'x+1/2, -y+1/2, z+1/2'

loop_
_atom_site_type_symbol
_atom_site_label
_atom_site_fract_x
_atom_site_fract_y
_atom_site_fract_z
_atom_site_U_iso_or_equiv
_atom_site_adp_type
_atom_site_calc_flag
_atom_site_refinement_flags_adp
_atom_site_refinement_flags_occupancy
_atom_site_refinement_flags_posn
_atom_site_occupancy
_atom_site_disorder_assembly
_atom_site_disorder_group
Mo Mo1 0.55596(2) 0.25883(2) 0.49873(2) 0.01093(6) Uani d . . . 1 . .
C C1 0.4219(3) 0.20881(15) 0.4389(3) 0.0164(5) Uani d . . . 1 . .
O O1 0.3471(2) 0.17570(14) 0.4010(3) 0.0282(6) Uani d . . . 1 . .
C C2 0.5917(3) 0.18739(15) 0.6097(3) 0.0171(5) Uani d . . . 1 . .
O O2 0.5983(3) 0.14411(13) 0.6712(3) 0.0264(6) Uani d . . . 1 . .
C C3 0.6131(3) 0.21172(14) 0.3792(3) 0.0174(5) Uani d . . . 1 . .
O O3 0.6344(2) 0.18283(13) 0.3033(3) 0.0264(5) Uani d . . . 1 . .
P P1 0.47429(6) 0.35147(3) 0.37474(6) 0.01107(13) Uani d . . . 1 . .
P P2 0.45774(6) 0.32436(3) 0.62407(6) 0.01138(13) Uani d . . . 1 . .
N N1 0.7158(2) 0.31261(13) 0.5514(3) 0.0192(5) Uani d . . . 1 . .
C C4 0.8002(3) 0.33946(17) 0.5684(4) 0.0257(7) Uani d . . . 1 . .
C C5 0.9064(3) 0.3734(2) 0.5871(6) 0.0397(12) Uani d . . . 1 . .
H H5A 0.951781 0.362303 0.663063 0.060000 Uiso calc U . R 1 . .
H H5B 0.892377 0.419279 0.583439 0.060000 Uiso calc U . R 1 . .
H H5C 0.946299 0.361279 0.527411 0.060000 Uiso calc U . R 1 . .
N N2 0.5677(2) 0.43077(13) 0.5581(2) 0.0131(5) Uani d . . . 1 . .
C C6 0.5172(3) 0.43222(16) 0.4358(3) 0.0149(5) Uani d . . . 1 . .
H H6A 0.575(4) 0.444(2) 0.398(4) 0.010(9) Uiso d . . . 1 . .
H H6B 0.452(5) 0.463(3) 0.414(5) 0.032(16) Uiso d . . . 1 . .
N N3 0.2827(2) 0.37365(13) 0.4596(2) 0.0146(4) Uani d . . . 1 . .
C C7 0.3194(2) 0.35254(14) 0.3580(3) 0.0143(5) Uani d . . . 1 . .
H H7A 0.287704 0.308341 0.335281 0.014(10) Uiso d . . R 1 . .
H H7B 0.293227 0.371147 0.302848 0.020(12) Uiso d . . R 1 . .
C C8 0.3046(2) 0.32930(15) 0.5552(3) 0.0150(5) Uani d . . . 1 . .
H H8A 0.280(4) 0.289(3) 0.534(4) 0.016(11) Uiso d . . . 1 . .
H H8B 0.265(5) 0.339(3) 0.614(5) 0.027(13) Uiso d . . . 1 . .
C C9 0.4945(3) 0.41100(14) 0.6328(3) 0.0144(5) Uani d . . . 1 . .
H H9A 0.424(5) 0.437(3) 0.619(5) 0.033(15) Uiso d . . . 1 . .
H H9B 0.528(4) 0.423(3) 0.713(5) 0.021(12) Uiso d . . . 1 . .
C C10 0.4892(3) 0.35828(14) 0.2222(3) 0.0149(5) Uani d . . . 1 . .
C C11 0.6149(3) 0.35591(18) 0.2223(3) 0.0222(6) Uani d . . . 1 . .
H H11A 0.624(7) 0.356(4) 0.148(7) 0.05(2) Uiso d . . . 1 . .
H H11B 0.647(4) 0.320(2) 0.258(4) 0.013(11) Uiso d . . . 1 . .
H H11C 0.651(4) 0.396(3) 0.257(5) 0.019(11) Uiso d . . . 1 . .
C C12 0.4382(4) 0.41964(16) 0.1622(3) 0.0223(6) Uani d . . . 1 . .
H H12A 0.449(5) 0.421(3) 0.079(6) 0.035(15) Uiso d . . . 1 . .
H H12B 0.467(5) 0.454(3) 0.200(5) 0.024(13) Uiso d . . . 1 . .
H H12C 0.365(5) 0.423(3) 0.155(5) 0.028(14) Uiso d . . . 1 . .
C C13 0.4304(3) 0.29982(16) 0.1585(3) 0.0203(6) Uani d . . . 1 . .
H H13A 0.449(5) 0.295(3) 0.083(5) 0.027(13) Uiso d . . . 1 . .
H H13B 0.364(5) 0.301(3) 0.147(5) 0.027(14) Uiso d . . . 1 . .
H H13C 0.453(6) 0.265(3) 0.207(6) 0.031(16) Uiso d . . . 1 . .
C C14 0.2215(2) 0.42978(14) 0.4607(3) 0.0129(5) Uani d . . . 1 . .
C C15 0.2100(3) 0.47400(16) 0.3706(3) 0.0208(6) Uani d . . . 1 . .
H H15 0.256(5) 0.464(3) 0.313(5) 0.033(15) Uiso d . . . 1 . .
C C16 0.1478(4) 0.52920(17) 0.3711(3) 0.0244(7) Uani d . . . 1 . .
H H16 0.146(5) 0.558(3) 0.314(5) 0.027(13) Uiso d . . . 1 . .
C C17 0.0958(3) 0.54352(17) 0.4609(3) 0.0231(6) Uani d . . . 1 . .
H H17 0.057(5) 0.582(3) 0.469(4) 0.022(13) Uiso d . . . 1 . .
C C18 0.1083(3) 0.50071(17) 0.5509(3) 0.0230(6) Uani d . . . 1 . .
H H18 0.071(5) 0.512(3) 0.610(5) 0.029(14) Uiso d . . . 1 . .
C C19 0.1699(3) 0.44464(17) 0.5518(3) 0.0206(6) Uani d . . . 1 . .
H H19 0.171(6) 0.413(3) 0.613(6) 0.049(19) Uiso d . . . 1 . .
C C20 0.4553(3) 0.30415(16) 0.7774(3) 0.0169(5) Uani d . . . 1 . .
C C21 0.3880(4) 0.24218(18) 0.7749(4) 0.0253(7) Uani d . . . 1 . .
H H21A 0.392872 0.227199 0.853860 0.027(14) Uiso calc . . R 1 . .
H H21B 0.418627 0.209750 0.731292 0.049(19) Uiso calc . . R 1 . .
H H21C 0.309582 0.250153 0.737940 0.047(18) Uiso calc . . R 1 . .
C C22 0.4011(3) 0.35737(18) 0.8357(3) 0.0224(6) Uani d . . . 1 . .
H H22A 0.381(5) 0.337(3) 0.909(5) 0.026(13) Uiso d . . . 1 . .
H H22B 0.336(5) 0.368(3) 0.796(5) 0.033(15) Uiso d . . . 1 . .
H H22C 0.445(5) 0.400(3) 0.845(5) 0.032(15) Uiso d . . . 1 . .
C C23 0.5764(3) 0.2933(2) 0.8439(3) 0.0249(7) Uani d . . . 1 . .
H H23A 0.575(6) 0.277(3) 0.917(6) 0.036(16) Uiso d . . . 1 . .
H H23B 0.618(5) 0.327(3) 0.841(5) 0.031(15) Uiso d . . . 1 . .
H H23C 0.608(6) 0.258(3) 0.808(6) 0.026(14) Uiso d . . . 1 . .
C C24 0.6622(2) 0.46808(14) 0.6030(3) 0.0136(5) Uani d . . . 1 . .
C C25 0.7244(3) 0.45744(17) 0.7160(3) 0.0195(6) Uani d . . . 1 . .
H H25 0.703(5) 0.423(3) 0.760(5) 0.034(15) Uiso d . . . 1 . .
C C26 0.8201(3) 0.4930(2) 0.7611(3) 0.0245(7) Uani d . . . 1 . .
H H26 0.865(7) 0.486(4) 0.830(7) 0.05(2) Uiso d . . . 1 . .
C C27 0.8584(3) 0.53982(19) 0.6957(4) 0.0251(7) Uani d . . . 1 . .
H H27 0.919(5) 0.558(3) 0.730(6) 0.033(15) Uiso d . . . 1 . .
C C28 0.7983(3) 0.54992(17) 0.5841(4) 0.0231(7) Uani d . . . 1 . .
H H28 0.824(5) 0.575(3) 0.546(5) 0.028(14) Uiso d . . . 1 . .
C C29 0.7011(3) 0.51529(15) 0.5380(3) 0.0175(5) Uani d . . . 1 . .
H H29 0.659(4) 0.525(2) 0.460(4) 0.014(10) Uiso d . . . 1 . .

loop_
_atom_site_aniso_label
_atom_site_aniso_U_11
_atom_site_aniso_U_22
_atom_site_aniso_U_33
_atom_site_aniso_U_12
_atom_site_aniso_U_13
_atom_site_aniso_U_23
Mo1 0.00880(8) 0.00835(8) 0.01518(10) 0.00049(9) 0.00162(6) 0.00152(9)
C1 0.0169(12) 0.0132(12) 0.0187(14) 0.0037(9) 0.0030(11) 0.0033(10)
O1 0.0204(12) 0.0205(12) 0.0398(17) -0.0056(9) -0.0022(11) 0.0006(11)
C2 0.0151(12) 0.0140(12) 0.0194(14) -0.0006(9) -0.0024(10) -0.0018(10)
O2 0.0313(13) 0.0162(11) 0.0267(13) 0.0007(9) -0.0043(11) 0.0071(9)
C3 0.0147(12) 0.0111(11) 0.0265(16) 0.0003(9) 0.0048(11) 0.0025(10)
O3 0.0307(14) 0.0199(11) 0.0323(15) 0.0049(10) 0.0152(11) -0.0022(10)
P1 0.0118(3) 0.0088(3) 0.0126(3) 0.0003(2) 0.0026(2) 0.0000(2)
P2 0.0102(3) 0.0107(3) 0.0130(3) -0.0003(2) 0.0019(2) 0.0023(2)
N1 0.0127(10) 0.0144(11) 0.0296(15) -0.0011(8) 0.0022(10) 0.0007(10)
C4 0.0147(13) 0.0171(14) 0.044(2) 0.0013(11) 0.0025(14) -0.0020(14)
C5 0.0146(15) 0.0230(17) 0.080(4) -0.0061(12) 0.0062(18) -0.010(2)
N2 0.0151(11) 0.0118(10) 0.0128(11) -0.0059(8) 0.0038(9) -0.0005(8)
C6 0.0179(14) 0.0131(12) 0.0138(13) -0.0013(10) 0.0038(10) 0.0010(10)
N3 0.0139(10) 0.0156(11) 0.0151(11) 0.0070(8) 0.0048(9) 0.0034(9)
C7 0.0128(11) 0.0149(12) 0.0143(13) 0.0027(9) 0.0009(9) 0.0000(9)
C8 0.0123(11) 0.0154(12) 0.0174(13) 0.0020(9) 0.0034(10) 0.0040(10)
C9 0.0168(12) 0.0122(11) 0.0146(12) -0.0012(9) 0.0048(10) -0.0001(9)
C10 0.0199(13) 0.0096(10) 0.0160(13) 0.0014(9) 0.0061(10) 0.0011(9)
C11 0.0243(15) 0.0227(15) 0.0235(16) 0.0020(12) 0.0137(13) 0.0031(12)
C12 0.0371(19) 0.0132(13) 0.0173(14) 0.0049(12) 0.0074(13) 0.0031(11)
C13 0.0289(16) 0.0150(13) 0.0160(14) -0.0011(11) 0.0028(12) -0.0031(11)
C14 0.0107(10) 0.0129(11) 0.0145(12) 0.0029(8) 0.0015(9) 0.0002(9)
C15 0.0271(16) 0.0175(13) 0.0193(15) 0.0092(11) 0.0081(12) 0.0030(11)
C16 0.0342(18) 0.0194(14) 0.0199(15) 0.0105(13) 0.0063(13) 0.0040(12)
C17 0.0270(16) 0.0163(13) 0.0248(16) 0.0071(12) 0.0031(13) -0.0035(12)
C18 0.0271(16) 0.0200(14) 0.0245(16) 0.0074(12) 0.0115(13) -0.0009(12)
C19 0.0244(15) 0.0193(14) 0.0203(15) 0.0072(11) 0.0101(12) 0.0025(11)
C20 0.0145(12) 0.0184(13) 0.0182(14) 0.0004(10) 0.0042(10) 0.0053(11)
C21 0.0269(17) 0.0212(15) 0.0296(19) -0.0010(12) 0.0102(15) 0.0107(13)
C22 0.0238(15) 0.0254(15) 0.0191(15) -0.0003(12) 0.0074(12) 0.0003(12)
C23 0.0187(14) 0.0372(19) 0.0171(15) 0.0021(13) 0.0004(12) 0.0065(14)
C24 0.0137(11) 0.0113(11) 0.0161(13) -0.0018(9) 0.0038(10) -0.0009(9)
C25 0.0167(13) 0.0222(14) 0.0184(14) -0.0031(11) 0.0013(11) 0.0008(11)
C26 0.0186(15) 0.0298(18) 0.0235(17) -0.0048(12) 0.0010(13) -0.0030(13)
C27 0.0165(13) 0.0253(16) 0.035(2) -0.0080(12) 0.0090(13) -0.0100(14)
C28 0.0244(15) 0.0190(14) 0.0302(18) -0.0103(12) 0.0153(14) -0.0053(13)
C29 0.0196(13) 0.0130(11) 0.0217(14) -0.0052(10) 0.0081(11) -0.0007(10)

loop_
_atom_type_symbol
_atom_type_description
_atom_type_scat_dispersion_real
_atom_type_scat_dispersion_imag
_atom_type_scat_source
C C 0.0033 0.0016 'International Tables Vol C Tables 4.2.6.8 and 6.1.1.4'
H H 0.0000 0.0000 'International Tables Vol C Tables 4.2.6.8 and 6.1.1.4'
Mo Mo -1.6832 0.6857 'International Tables Vol C Tables 4.2.6.8 and 6.1.1.4'
N N 0.0061 0.0033 'International Tables Vol C Tables 4.2.6.8 and 6.1.1.4'
O O 0.0106 0.0060 'International Tables Vol C Tables 4.2.6.8 and 6.1.1.4'
P P 0.1023 0.0942 'International Tables Vol C Tables 4.2.6.8 and 6.1.1.4'

loop_
_geom_angle_atom_site_label_1
_geom_angle_atom_site_label_2
_geom_angle_atom_site_label_3
_geom_angle_site_symmetry_1
_geom_angle_site_symmetry_3
_geom_angle
_geom_angle_publ_flag
C1 Mo1 C3 . . 82.56(13) ?
C1 Mo1 C2 . . 83.12(13) ?
C3 Mo1 C2 . . 92.14(14) ?
C1 Mo1 N1 . . 174.07(13) ?
C3 Mo1 N1 . . 91.62(12) ?
C2 Mo1 N1 . . 98.30(12) ?
C1 Mo1 P1 . . 90.47(9) ?
C3 Mo1 P1 . . 97.14(10) ?
C2 Mo1 P1 . . 167.97(10) ?
N1 Mo1 P1 . . 89.12(8) ?
C1 Mo1 P2 . . 92.14(10) ?
C3 Mo1 P2 . . 170.64(10) ?
C2 Mo1 P2 . . 94.88(10) ?
N1 Mo1 P2 . . 93.47(8) ?
P1 Mo1 P2 . . 75.12(3) ?
O1 C1 Mo1 . . 175.0(3) ?
O2 C2 Mo1 . . 171.4(3) ?
O3 C3 Mo1 . . 172.5(3) ?
C7 P1 C10 . . 102.08(14) ?
C7 P1 C6 . . 102.89(14) ?
C10 P1 C6 . . 103.15(14) ?
C7 P1 Mo1 . . 109.70(10) ?
C10 P1 Mo1 . . 121.18(10) ?
C6 P1 Mo1 . . 115.60(11) ?
C9 P2 C20 . . 102.74(14) ?
C9 P2 C8 . . 100.11(14) ?
C20 P2 C8 . . 102.07(14) ?
C9 P2 Mo1 . . 115.08(10) ?
C20 P2 Mo1 . . 124.14(11) ?
C8 P2 Mo1 . . 109.47(11) ?
C4 N1 Mo1 . . 173.5(3) ?
N1 C4 C5 . . 178.8(5) ?
C24 N2 C6 . . 120.3(3) ?
C24 N2 C9 . . 119.7(3) ?
C6 N2 C9 . . 115.7(3) ?
N2 C6 P1 . . 113.0(2) ?
C14 N3 C7 . . 122.1(3) ?
C14 N3 C8 . . 122.8(3) ?
C7 N3 C8 . . 114.8(2) ?
N3 C7 P1 . . 114.2(2) ?
N3 C8 P2 . . 111.9(2) ?
N2 C9 P2 . . 114.7(2) ?
C13 C10 C12 . . 110.0(3) ?
C13 C10 C11 . . 109.6(3) ?
C12 C10 C11 . . 109.4(3) ?
C13 C10 P1 . . 106.4(2) ?
C12 C10 P1 . . 113.5(2) ?
C11 C10 P1 . . 107.9(2) ?
N3 C14 C15 . . 121.1(3) ?
N3 C14 C19 . . 121.9(3) ?
C15 C14 C19 . . 117.1(3) ?
C16 C15 C14 . . 120.9(3) ?
C15 C16 C17 . . 121.9(3) ?
C18 C17 C16 . . 117.5(3) ?
C17 C18 C19 . . 121.6(3) ?
C18 C19 C14 . . 121.0(3) ?
C23 C20 C21 . . 109.7(3) ?
C23 C20 C22 . . 109.8(3) ?
C21 C20 C22 . . 109.9(3) ?
C23 C20 P2 . . 108.3(2) ?
C21 C20 P2 . . 107.1(3) ?
C22 C20 P2 . . 111.9(2) ?
C29 C24 N2 . . 122.5(3) ?
C29 C24 C25 . . 117.3(3) ?
N2 C24 C25 . . 120.2(3) ?
C26 C25 C24 . . 121.0(3) ?
C25 C26 C27 . . 121.3(4) ?
C28 C27 C26 . . 117.9(3) ?
C27 C28 C29 . . 121.5(3) ?
C28 C29 C24 . . 121.0(3) ?

loop_
_geom_bond_atom_site_label_1
_geom_bond_atom_site_label_2
_geom_bond_site_symmetry_2
_geom_bond_distance
_geom_bond_publ_flag
Mo1 C1 . 1.949(3) ?
Mo1 C3 . 1.982(3) ?
Mo1 C2 . 1.984(3) ?
Mo1 N1 . 2.230(3) ?
Mo1 P1 . 2.5152(8) ?
Mo1 P2 . 2.5210(8) ?
C1 O1 . 1.162(4) ?
C2 O2 . 1.159(4) ?
C3 O3 . 1.164(4) ?
P1 C7 . 1.866(3) ?
P1 C10 . 1.868(3) ?
P1 C6 . 1.876(3) ?
P2 C9 . 1.874(3) ?
P2 C20 . 1.879(3) ?
P2 C8 . 1.880(3) ?
N1 C4 . 1.157(4) ?
C4 C5 . 1.458(5) ?
N2 C24 . 1.404(4) ?
N2 C6 . 1.452(4) ?
N2 C9 . 1.454(4) ?
N3 C14 . 1.400(4) ?
N3 C7 . 1.448(4) ?
N3 C8 . 1.450(4) ?
C10 C13 . 1.538(5) ?
C10 C12 . 1.540(4) ?
C10 C11 . 1.541(5) ?
C14 C15 . 1.403(4) ?
C14 C19 . 1.404(4) ?
C15 C16 . 1.390(5) ?
C16 C17 . 1.391(5) ?
C17 C18 . 1.381(5) ?
C18 C19 . 1.398(5) ?
C20 C23 . 1.538(5) ?
C20 C21 . 1.539(5) ?
C20 C22 . 1.542(5) ?
C24 C29 . 1.404(4) ?
C24 C25 . 1.411(5) ?
C25 C26 . 1.396(5) ?
C26 C27 . 1.397(6) ?
C27 C28 . 1.387(6) ?
C28 C29 . 1.401(5) ?

loop_
_geom_hbond_atom_site_label_D
_geom_hbond_atom_site_label_H
_geom_hbond_atom_site_label_A
_geom_hbond_site_symmetry_A
_geom_hbond_distance_DH
_geom_hbond_distance_HA
_geom_hbond_distance_DA
_geom_hbond_angle_DHA
_geom_hbond_publ_flag
C7 H7B O2 4_454 0.77 2.57 3.107(4) 127.7 ?
